data_7711744
loop_
_publ_author_name
'Shreeve, Jean'ne M.'
'Chinnam, Ajay Kumar'
'Tang, Yongxing'
'Staples, Richard J.'

_publ_section_title
;
 Effects of nitric acid concentration for nitration of fused
 [1,2,5]oxadiazolo[3,4-d]pyrimidine-5,7-diamine
;
_journal_name_full 'Dalton Transactions'
_journal_paper_doi 10.1039/D2DT03255D
_journal_year 2022
_chemical_formula_moiety 'C4 H2 Cs N7 O3'
_chemical_formula_sum 'C4 H2 Cs N7 O3'
_chemical_formula_weight 329.04
_space_group_crystal_system triclinic
_space_group_IT_number 2
_space_group_name_Hall '-P 1'
_space_group_name_H-M_alt 'P -1'
_atom_sites_solution_hydrogens difmap
_atom_sites_solution_primary dual
_audit_creation_date 2022-07-15
_audit_creation_method
;
Olex2 1.5
(compiled 2022.04.07 svn.rca3783a0 for OlexSys, GUI svn.r6498)
;
_audit_update_record
;
2022-08-01 deposited with the CCDC.	2022-11-10 downloaded from the CCDC.
;
_cell_angle_alpha 111.928(2)
_cell_angle_beta 103.0549(18)
_cell_angle_gamma 106.0137(17)
_cell_formula_units_Z 2
_cell_length_a 7.72210(14)
_cell_length_b 8.01862(17)
_cell_length_c 8.13576(19)
_cell_measurement_reflns_used 6703
_cell_measurement_temperature 100.00(18)
_cell_measurement_theta_max 79.7580
_cell_measurement_theta_min 6.3190
_cell_volume 417.51(2)
_computing_cell_refinement 'CrysAlisPro 1.171.42.62a (Rigaku OD, 2022)'
_computing_data_collection 'CrysAlisPro 1.171.42.62a (Rigaku OD, 2022)'
_computing_data_reduction 'CrysAlisPro 1.171.42.62a (Rigaku OD, 2022)'
_computing_molecular_graphics 'Olex2 1.5 (Dolomanov et al., 2009)'
_computing_publication_material 'Olex2 1.5 (Dolomanov et al., 2009)'
_computing_structure_refinement 'SHELXL 2018/3 (Sheldrick, 2015)'
_computing_structure_solution 'SHELXT  (Sheldrick, 2015)'
_diffrn_ambient_environment N~2~
_diffrn_ambient_temperature 100.00(18)
_diffrn_detector 'Hybrid Pixel Array Detector'
_diffrn_detector_area_resol_mean 10.0000
_diffrn_detector_type HyPix
_diffrn_measured_fraction_theta_full 0.999
_diffrn_measured_fraction_theta_max 0.978
_diffrn_measurement_details
;
List of Runs (angles in degrees, time in seconds):

  # Type    Start    End  Width  t~exp~   \w     \q     \k     \f   Frames
#--------------------------------------------------------------------------
  1  \w      5.00  30.00   0.50    0.05    --   14.00  44.00 -48.82   50
  2  \w      5.00  31.00   0.50    0.05    --   18.00  43.00   6.98   52
  3  \w      2.00  30.00   0.50    0.05    --   14.00  42.00 130.51   56
  4  \w     42.00  68.00   0.50    0.05    --   47.62  30.00 170.71   52
  5  \w     35.00  60.00   0.50    0.05    --   47.62  31.00  86.49   50
  6  \w     52.00 101.00   0.50    0.05    --  113.25 -77.00 -60.00   98
  7  \w     42.00  67.00   0.50    0.05    --  113.25 -61.00 -30.00   50
  8  \w     42.00  67.00   0.50    0.05    --  113.25 -61.00  30.00   50
  9  \w     42.00  68.00   0.50    0.05    --  113.25 -61.00  60.00   52
 10  \w     43.00  68.00   0.50    0.05    --  113.25 -61.00 150.00   50
 11  \w     -7.00  19.00   0.50    0.05    --    2.00 -61.00 166.75   52
 12  \w     42.00  67.00   0.50    0.05    --  113.25 -61.00 -60.00   50
 13  \w     43.00  69.00   0.50    0.05    --  113.25 -61.00-120.00   52
 14  \w     79.00 104.00   0.50    0.05    --  113.25 -94.00 -60.00   50
 15  \w     51.00 110.00   0.50    0.05    --  113.25-129.00 -72.00  118
 16  \w     43.00  85.00   0.50    0.05    --   47.62-129.00 -72.00   84
 17  \w     74.00 100.00   0.50    0.05    --  113.25-125.00 -90.00   52
 18  \w     55.00  95.00   0.50    0.05    --  113.25-125.00  60.00   80
 19  \w     73.00  99.00   0.50    0.05    --  113.25-140.00 114.00   52
 20  \w     46.00 105.00   0.50    0.05    --  113.25-125.00 150.00  118
 21  \w     42.00 102.00   0.50    0.05    --  113.25 -94.00 150.00  120
 22  \w     50.00 102.00   0.50    0.05    --   47.62-140.00 114.00  104
 23  \w     69.00  98.00   0.50    0.05    --  113.25 -94.00 120.00   58
 24  \w     46.00  71.00   0.50    0.05    --  113.25-125.00 -30.00   50
 25  \w     77.00 108.00   0.50    0.05    --  113.25-125.00 -30.00   62
 26  \w     67.00 108.00   0.50    0.05    --  113.25-125.00-120.00   82
 27  \w     48.00  74.00   0.50    0.05    --  113.25 -94.00 -60.00   52
 28  \w     76.00 101.00   0.50    0.05    --  113.25 -94.00  30.00   50
 29  \w     42.00  90.00   0.50    0.05    --  113.25 -94.00  60.00   96
 30  \w    105.00 136.00   0.50    0.05    --  113.25  30.00 150.00   62
 31  \w    142.00 169.00   0.50    0.05    --  113.25  61.00 120.00   54
 32  \w    147.00 178.00   0.50    0.05    --  113.25  61.00  90.00   62
 33  \w    142.00 172.00   0.50    0.05    --  113.25  61.00  60.00   60
 34  \w    123.00 165.00   0.50    0.05    --  113.25  45.00  30.00   84
 35  \w    122.00 178.00   0.50    0.05    --  113.25  45.00 150.00  112
 36  \w    152.00 177.00   0.50    0.05    --  113.25  77.00 -30.00   50
 37  \w    103.00 166.00   0.50    0.05    --  113.25  30.00   0.00  126
 38  \w    101.00 136.00   0.50    0.05    --  113.25  30.00 -30.00   70
 39  \w    127.00 169.00   0.50    0.05    --  113.25  61.00-150.00   84
 40  \w    134.00 178.00   0.50    0.05    --  113.25  45.00-180.00   88
 41  \w    122.00 148.00   0.50    0.05    --  113.25  45.00-150.00   52
 42  \w    153.00 178.00   0.50    0.05    --  113.25  30.00 -30.00   50
 43  \w    101.00 155.00   0.50    0.05    --  113.25  30.00 -90.00  108
 44  \w    101.00 155.00   0.50    0.05    --  113.25  30.00 -60.00  108
 45  \w    105.00 142.00   0.50    0.05    --  113.25  30.00-150.00   74
 46  \w    116.00 144.00   0.50    0.05    --  113.25  30.00  30.00   56
 47  \w    101.00 142.00   0.50    0.05    --  113.25  30.00  90.00   82
 48  \w    104.00 129.00   0.50    0.05    --  113.25  30.00 120.00   50
 49  \w    153.00 178.00   0.50    0.05    --  113.25  30.00 150.00   50
 50  \w    104.00 129.00   0.50    0.05    --  113.25 140.00 173.00   50
 51  \w    134.00 160.00   0.50    0.05    --  113.25 129.00   0.00   52
 52  \w    112.00 138.00   0.50    0.05    --  113.25 125.00 -30.00   52
 53  \w    107.00 145.00   0.50    0.05    --  113.25 125.00 -90.00   76
 54  \w    -61.00 -35.00   0.50    0.05    --  -47.62 140.00 173.00   52
 55  \w    -66.00 -17.00   0.50    0.05    --  -47.62 129.00   0.00   98
 56  \w    -63.00 -38.00   0.50    0.05    --  -91.75 129.00   0.00   50
 57  \w    -57.00 -29.00   0.50    0.05    --  -42.00 -32.00 129.76   56
 58  \w    -64.00 -39.00   0.50    0.05    --  -47.62 -31.00  85.25   50
 59  \w    -36.00 -11.00   0.50    0.05    --  -22.00 -39.00 -14.07   50
 60  \w    -60.00 -35.00   0.50    0.05    --  -47.62 -19.00 -90.00   50
 61  \w   -116.00 -90.00   0.50    0.05    --  -47.62 -19.00 -90.00   52
 62  \w    -76.00 -45.00   0.50    0.05    --  -58.00 -30.00  28.29   62
 63  \w    -83.00 -46.00   0.50    0.05    --  -58.00 -30.00  -5.00   74
 64  \w   -123.00 -97.00   0.50    0.05    --  -58.00 -30.00  -5.00   52
 65  \w   -116.00 -90.00   0.50    0.05    --  -91.75 -30.00  90.00   52
 66  \w   -154.00-129.00   0.50    0.05    --  -82.00 -30.00 -34.93   50
 67  \w   -143.00 -88.00   0.50    0.05    --  -91.75 -30.00  67.02  110
 68  \w   -100.00 -70.00   0.50    0.05    --  -82.00 -30.00 -34.93   60
 69  \w   -105.00 -71.00   0.50    0.05    --  -82.00 -30.00 -64.52   68
 70  \w    -92.00 -45.00   0.50    0.05    --  -58.00 -30.00-166.65   94
 71  \w   -117.00 -88.00   0.50    0.05    --  -91.75 -30.00-150.00   58
 72  \w   -127.00 -93.00   0.50    0.05    --  -70.00 -28.00-129.94   68
 73  \w    -87.00 -58.00   0.50    0.05    --  -70.00 -28.00-129.94   58
 74  \w    -86.00 -54.00   0.50    0.05    --  -66.00 -29.00 -82.22   64
 75  \w    -97.00 -66.00   0.50    0.05    --  -78.00 -28.00  -3.94   62
 76  \w    -83.00 -56.00   0.50    0.05    --  -66.00 -29.00  77.55   54
 77  \w    -80.00 -48.00   0.50    0.05    --  -62.00 -28.00 115.56   64
 78  \w   -104.00 -78.00   0.50    0.05    --  -91.75 -28.00 104.83   52
 79  \w   -107.00 -82.00   0.50    0.05    --  -91.75 -27.00 135.06   50
 80  \w   -123.00 -98.00   0.50    0.05    --  -91.75 -30.00 171.65   50
 81  \w   -134.00-104.00   0.50    0.05    --  -62.00 -28.00 115.56   60
 82  \w   -165.00-136.00   0.50    0.05    --  -91.75 -28.00 104.83   58
 83  \w   -109.00 -67.00   0.50    0.05    --  -78.00 -24.00 159.18   84
 84  \w   -122.00 -96.00   0.50    0.05    --  -66.00 -27.00 -33.54   52
 85  \w    -82.00 -53.00   0.50    0.05    --  -66.00 -27.00 -33.54   58
 86  \w    -91.00 -66.00   0.50    0.05    --  -78.00 -27.00-113.11   50
 87  \w   -104.00 -79.00   0.50    0.05    --  -91.75 -26.00-108.19   50
 88  \w   -141.00-116.00   0.50    0.05    --  -91.75-129.00 -72.00   50
 89  \w   -106.00 -78.00   0.50    0.05    --  -47.62-140.00 114.00   56
 90  \w   -120.00 -94.00   0.50    0.05    --  -91.75-140.00 114.00   52
;
_diffrn_measurement_device 'four-circle diffractometer'
_diffrn_measurement_device_type 'XtaLAB Synergy, Dualflex, HyPix'
_diffrn_measurement_method '\w scans'
_diffrn_orient_matrix_type 'CrysAlisPro convention (1999,Acta A55,543-557)'
_diffrn_orient_matrix_UB_11 -0.0571177000
_diffrn_orient_matrix_UB_12 0.0300811000
_diffrn_orient_matrix_UB_13 -0.1776751000
_diffrn_orient_matrix_UB_21 0.0470146000
_diffrn_orient_matrix_UB_22 0.2169068000
_diffrn_orient_matrix_UB_23 0.1287634000
_diffrn_orient_matrix_UB_31 0.2106906000
_diffrn_orient_matrix_UB_32 0.0551571000
_diffrn_orient_matrix_UB_33 0.0089549000
_diffrn_radiation_monochromator mirror
_diffrn_radiation_probe x-ray
_diffrn_radiation_type 'Cu K\a'
_diffrn_radiation_wavelength 1.54184
_diffrn_reflns_av_R_equivalents 0.0439
_diffrn_reflns_av_unetI/netI 0.0289
_diffrn_reflns_Laue_measured_fraction_full 0.999
_diffrn_reflns_Laue_measured_fraction_max 0.978
_diffrn_reflns_limit_h_max 9
_diffrn_reflns_limit_h_min -7
_diffrn_reflns_limit_k_max 10
_diffrn_reflns_limit_k_min -10
_diffrn_reflns_limit_l_max 10
_diffrn_reflns_limit_l_min -10
_diffrn_reflns_number 8527
_diffrn_reflns_point_group_measured_fraction_full 0.999
_diffrn_reflns_point_group_measured_fraction_max 0.978
_diffrn_reflns_theta_full 67.684
_diffrn_reflns_theta_max 79.935
_diffrn_reflns_theta_min 6.309
_diffrn_source 'micro-focus sealed X-ray tube'
_diffrn_source_current 1
_diffrn_source_type 'PhotonJet (Cu) X-ray Source'
_diffrn_source_voltage 50
_exptl_absorpt_coefficient_mu 34.722
_exptl_absorpt_correction_T_max 1.000
_exptl_absorpt_correction_T_min 0.086
_exptl_absorpt_correction_type gaussian
_exptl_absorpt_process_details
;
CrysAlisPro 1.171.42.62a (Rigaku Oxford Diffraction, 2022)
Numerical absorption correction based on gaussian integration over
a multifaceted crystal model
Empirical absorption correction using spherical harmonics,
implemented in SCALE3 ABSPACK scaling algorithm.
;
_exptl_crystal_colour yellow
_exptl_crystal_colour_primary yellow
_exptl_crystal_density_diffrn 2.617
_exptl_crystal_description irregular
_exptl_crystal_F_000 308
_exptl_crystal_recrystallization_method 'used as received'
_exptl_crystal_size_max 0.213
_exptl_crystal_size_mid 0.092
_exptl_crystal_size_min 0.019
_refine_diff_density_max 0.757
_refine_diff_density_min -1.999
_refine_diff_density_rms 0.172
_refine_ls_extinction_method none
_refine_ls_goodness_of_fit_ref 1.112
_refine_ls_hydrogen_treatment refall
_refine_ls_matrix_type full
_refine_ls_number_parameters 144
_refine_ls_number_reflns 1778
_refine_ls_number_restraints 0
_refine_ls_restrained_S_all 1.112
_refine_ls_R_factor_all 0.0258
_refine_ls_R_factor_gt 0.0256
_refine_ls_shift/su_max 0.000
_refine_ls_shift/su_mean 0.000
_refine_ls_structure_factor_coef Fsqd
_refine_ls_weighting_details 'w=1/[\s^2^(Fo^2^)+(0.0414P)^2^+0.6788P] where P=(Fo^2^+2Fc^2^)/3'
_refine_ls_weighting_scheme calc
_refine_ls_wR_factor_gt 0.0677
_refine_ls_wR_factor_ref 0.0678
_reflns_Friedel_coverage 0.000
_reflns_number_gt 1760
_reflns_number_total 1778
_reflns_threshold_expression 'I > 2\s(I)'
_cod_data_source_file d2dt03255d2.cif
_cod_data_source_block js722d
_cod_original_cell_volume 417.516(17)
_cod_database_code 7711744
_shelx_shelxl_version_number 2018/3
_chemical_oxdiff_formula C4H2CsN7O3
_chemical_oxdiff_usercomment A33-Cs
_shelx_space_group_comment
;
The symmetry employed for this shelxl refinement is uniquely defined
by the following loop, which should always be used as a source of
symmetry information in preference to the above space-group names.
They are only intended as comments.
;
_shelx_estimated_absorpt_t_max 0.558
_shelx_estimated_absorpt_t_min 0.051
_olex2_refinement_description
;
;
_olex2_diffrn_ambient_temperature_device 'Oxford Cryosystems'
_olex2_exptl_crystal_mounting_method 'The crystal was mounted on a nylon loop with paratone oil'
_olex2_submission_original_sample_id A33-Cs
_olex2_submission_special_instructions 'No special instructions were received'
_oxdiff_exptl_absorpt_empirical_details
;
Empirical correction (ABSPACK) includes:
- Absorption correction using spherical harmonics
- Frame scaling
;
_oxdiff_exptl_absorpt_empirical_full_max 1.464
_oxdiff_exptl_absorpt_empirical_full_min 0.789

loop_
_space_group_symop_operation_xyz
'x, y, z'
'-x, -y, -z'

loop_
_atom_site_label
_atom_site_type_symbol
_atom_site_fract_x
_atom_site_fract_y
_atom_site_fract_z
_atom_site_U_iso_or_equiv
_atom_site_adp_type
_atom_site_occupancy
_atom_site_site_symmetry_order
_atom_site_calc_flag
_atom_site_refinement_flags_posn
_atom_site_refinement_flags_adp
_atom_site_refinement_flags_occupancy
_atom_site_disorder_assembly
_atom_site_disorder_group
Cs1 Cs -0.23599(3) 0.24510(3) 0.06655(3) 0.01454(10) Uani 1 1 d . . . . .
O1 O 0.1152(4) 0.2439(4) 0.3468(4) 0.0157(5) Uani 1 1 d . . . . .
O2 O 0.8643(4) 0.6550(4) 1.0734(4) 0.0164(5) Uani 1 1 d . . . . .
O3 O 0.7113(4) 0.8444(4) 1.1532(4) 0.0190(6) Uani 1 1 d . . . . .
N1 N 0.2087(5) 0.1344(5) 0.2546(5) 0.0149(6) Uani 1 1 d . . . . .
N2 N 0.2301(5) 0.3743(5) 0.5355(5) 0.0151(6) Uani 1 1 d . . . . .
N3 N 0.5214(5) 0.1335(5) 0.3690(5) 0.0143(6) Uani 1 1 d . . . . .
N4 N 0.7029(5) 0.3694(5) 0.7111(4) 0.0121(6) Uani 1 1 d . . . . .
N5 N 0.8200(5) 0.1644(5) 0.5378(5) 0.0146(6) Uani 1 1 d . . . . .
H5A H 0.813(8) 0.078(8) 0.456(8) 0.019(13) Uiso 1 1 d . . . . .
H5B H 0.932(8) 0.224(8) 0.642(8) 0.020(12) Uiso 1 1 d . . . . .
N6 N 0.5636(5) 0.5873(4) 0.8751(4) 0.0127(6) Uani 1 1 d . . . . .
N7 N 0.7208(5) 0.6965(5) 1.0373(4) 0.0122(6) Uani 1 1 d . . . . .
C1 C 0.3781(5) 0.1970(5) 0.3890(5) 0.0122(7) Uani 1 1 d . . . . .
C2 C 0.6727(5) 0.2207(5) 0.5342(5) 0.0117(7) Uani 1 1 d . . . . .
C3 C 0.5675(5) 0.4369(5) 0.7272(5) 0.0107(7) Uani 1 1 d . . . . .
C4 C 0.3890(5) 0.3449(5) 0.5615(5) 0.0123(7) Uani 1 1 d . . . . .

loop_
_atom_site_aniso_label
_atom_site_aniso_U_11
_atom_site_aniso_U_22
_atom_site_aniso_U_33
_atom_site_aniso_U_23
_atom_site_aniso_U_13
_atom_site_aniso_U_12
Cs1 0.01234(15) 0.01625(14) 0.01364(14) 0.00533(10) 0.00270(10) 0.00776(10)
O1 0.0088(13) 0.0196(13) 0.0151(13) 0.0060(11) 0.0019(11) 0.0055(11)
O2 0.0105(13) 0.0186(13) 0.0150(13) 0.0040(11) 0.0005(11) 0.0076(11)
O3 0.0186(15) 0.0169(13) 0.0119(13) -0.0020(11) 0.0028(11) 0.0085(11)
N1 0.0121(16) 0.0157(15) 0.0130(15) 0.0050(13) 0.0027(13) 0.0040(13)
N2 0.0096(15) 0.0166(15) 0.0127(15) 0.0049(13) 0.0002(12) 0.0020(12)
N3 0.0102(15) 0.0155(15) 0.0134(15) 0.0044(12) 0.0022(12) 0.0046(12)
N4 0.0081(14) 0.0125(14) 0.0100(14) 0.0022(12) 0.0015(12) 0.0020(12)
N5 0.0102(16) 0.0143(16) 0.0138(16) 0.0008(13) 0.0024(13) 0.0068(13)
N6 0.0104(15) 0.0138(14) 0.0102(14) 0.0039(12) 0.0025(12) 0.0033(12)
N7 0.0117(14) 0.0128(14) 0.0094(13) 0.0031(11) 0.0042(12) 0.0036(12)
C1 0.0117(18) 0.0120(16) 0.0100(16) 0.0050(13) 0.0019(14) 0.0028(14)
C2 0.0077(17) 0.0102(15) 0.0110(16) 0.0025(13) 0.0014(13) 0.0001(13)
C3 0.0091(17) 0.0113(16) 0.0112(16) 0.0059(13) 0.0039(13) 0.0024(13)
C4 0.0104(17) 0.0127(16) 0.0142(17) 0.0073(14) 0.0045(14) 0.0036(14)

loop_
_atom_type_symbol
_atom_type_description
_atom_type_scat_dispersion_real
_atom_type_scat_dispersion_imag
_atom_type_scat_source
C C 0.0181 0.0091 'International Tables Vol C Tables 4.2.6.8 and 6.1.1.4'
H H 0.0000 0.0000 'International Tables Vol C Tables 4.2.6.8 and 6.1.1.4'
Cs Cs -0.7457 7.9052 'International Tables Vol C Tables 4.2.6.8 and 6.1.1.4'
N N 0.0311 0.0180 'International Tables Vol C Tables 4.2.6.8 and 6.1.1.4'
O O 0.0492 0.0322 'International Tables Vol C Tables 4.2.6.8 and 6.1.1.4'

loop_
_exptl_crystal_face_index_h
_exptl_crystal_face_index_k
_exptl_crystal_face_index_l
_exptl_crystal_face_perp_dist
-5 0 2 0.0400
5 0 -1 0.0381
1 -3 -3 0.0862
0 1 -1 0.0097
0 -1 1 0.0097
-1 5 -3 0.0324

loop_
_geom_angle_atom_site_label_1
_geom_angle_atom_site_label_2
_geom_angle_atom_site_label_3
_geom_angle
_geom_angle_site_symmetry_1
_geom_angle_site_symmetry_3
_geom_angle_publ_flag
O1 Cs1 O2 110.85(7) . 1_454 ?
O1 Cs1 O2 72.55(7) . 2_666 ?
O1 Cs1 O3 59.91(7) . 1_444 ?
O1 Cs1 O3 157.12(7) . 2_566 ?
O1 Cs1 N1 84.45(8) . 2 ?
O1 Cs1 N2 86.87(7) . 2_566 ?
O1 Cs1 N3 82.74(7) . 1_455 ?
O1 Cs1 N3 123.89(8) . 2 ?
O1 Cs1 N4 135.09(7) . 1_454 ?
O1 Cs1 N6 133.47(7) . 2_566 ?
O1 Cs1 C1 104.51(8) . 2 ?
O2 Cs1 O2 70.05(8) 1_454 2_666 ?
O2 Cs1 O3 110.50(7) 2_666 1_444 ?
O2 Cs1 O3 86.01(7) 1_454 2_566 ?
O2 Cs1 O3 168.73(7) 1_454 1_444 ?
O2 Cs1 O3 129.37(7) 2_666 2_566 ?
O2 Cs1 N1 124.25(8) 1_454 2 ?
O2 Cs1 N2 117.02(7) 2_666 2_566 ?
O2 Cs1 N2 63.24(7) 1_454 2_566 ?
O2 Cs1 N3 155.29(7) 2_666 1_455 ?
O2 Cs1 N3 120.47(7) 1_454 1_455 ?
O2 Cs1 N3 113.23(7) 1_454 2 ?
O2 Cs1 N3 91.70(7) 2_666 2 ?
O2 Cs1 N4 62.99(7) 2_666 1_454 ?
O2 Cs1 N4 48.55(7) 1_454 1_454 ?
O2 Cs1 N6 67.72(7) 1_454 2_566 ?
O2 Cs1 C1 119.22(7) 1_454 2 ?
O2 Cs1 C1 75.90(7) 2_666 2 ?
O3 Cs1 O3 101.25(6) 2_566 1_444 ?
O3 Cs1 N2 108.12(7) 1_444 2_566 ?
O3 Cs1 N2 87.32(7) 2_566 2_566 ?
O3 Cs1 N3 54.50(7) 1_444 1_455 ?
O3 Cs1 N3 75.20(7) 2_566 1_455 ?
O3 Cs1 C1 78.60(7) 2_566 2 ?
O3 Cs1 C1 71.08(7) 1_444 2 ?
N1 Cs1 O2 64.30(7) 2 2_666 ?
N1 Cs1 O3 99.03(7) 2 2_566 ?
N1 Cs1 O3 63.55(7) 2 1_444 ?
N1 Cs1 N2 170.28(8) 2 2_566 ?
N1 Cs1 N3 41.99(8) 2 2 ?
N1 Cs1 N3 114.37(8) 2 1_455 ?
N1 Cs1 N4 82.15(8) 2 1_454 ?
N1 Cs1 C1 20.67(8) 2 2 ?
N2 Cs1 N3 59.98(7) 2_566 1_455 ?
N2 Cs1 C1 165.31(8) 2_566 2 ?
N3 Cs1 O3 78.04(7) 2 1_444 ?
N3 Cs1 O3 57.13(7) 2 2_566 ?
N3 Cs1 N2 144.21(8) 2 2_566 ?
N3 Cs1 N3 102.54(7) 2 1_455 ?
N3 Cs1 N4 65.62(8) 2 1_454 ?
N3 Cs1 C1 111.54(8) 1_455 2 ?
N3 Cs1 C1 21.47(8) 2 2 ?
N4 Cs1 O3 142.31(7) 1_454 1_444 ?
N4 Cs1 O3 67.66(7) 1_454 2_566 ?
N4 Cs1 N2 107.19(8) 1_454 2_566 ?
N4 Cs1 N3 141.45(7) 1_454 1_455 ?
N4 Cs1 C1 71.41(8) 1_454 2 ?
N6 Cs1 O2 136.41(7) 2_566 2_666 ?
N6 Cs1 O3 37.94(7) 2_566 2_566 ?
N6 Cs1 O3 113.04(7) 2_566 1_444 ?
N6 Cs1 N1 136.93(8) 2_566 2 ?
N6 Cs1 N2 49.58(8) 2_566 2_566 ?
N6 Cs1 N3 95.07(8) 2_566 2 ?
N6 Cs1 N3 63.01(7) 2_566 1_455 ?
N6 Cs1 N4 80.98(8) 2_566 1_454 ?
N6 Cs1 C1 116.53(8) 2_566 2 ?
N1 O1 Cs1 113.52(19) . . ?
N2 O1 Cs1 130.9(2) . . ?
N2 O1 N1 112.1(3) . . ?
Cs1 O2 Cs1 109.95(8) 1_656 2_666 ?
N7 O2 Cs1 126.4(2) . 2_666 ?
N7 O2 Cs1 113.7(2) . 1_656 ?
Cs1 O3 Cs1 78.75(6) 2_566 1_666 ?
N7 O3 Cs1 119.5(2) . 1_666 ?
N7 O3 Cs1 99.7(2) . 2_566 ?
O1 N1 Cs1 155.8(2) . 2 ?
C1 N1 Cs1 97.8(2) . 2 ?
C1 N1 O1 103.9(3) . . ?
O1 N2 Cs1 141.0(2) . 2_566 ?
C4 N2 Cs1 114.2(2) . 2_566 ?
C4 N2 O1 104.7(3) . . ?
Cs1 N3 Cs1 77.46(7) 2 1_655 ?
C1 N3 Cs1 93.1(2) . 2 ?
C1 N3 Cs1 117.5(2) . 1_655 ?
C2 N3 Cs1 152.3(2) . 2 ?
C2 N3 Cs1 100.3(2) . 1_655 ?
C2 N3 C1 111.7(3) . . ?
C2 N4 Cs1 114.2(2) . 1_656 ?
C3 N4 Cs1 101.4(2) . 1_656 ?
C3 N4 C2 118.7(3) . . ?
H5A N5 H5B 115(5) . . ?
C2 N5 H5A 121(4) . . ?
C2 N5 H5B 123(3) . . ?
N7 N6 Cs1 107.5(2) . 2_566 ?
N7 N6 C3 119.5(3) . . ?
C3 N6 Cs1 133.1(2) . 2_566 ?
Cs1 N7 Cs1 122.34(9) 1_656 2_566 ?
O2 N7 Cs1 171.1(2) . 2_566 ?
O2 N7 Cs1 48.88(18) . 1_656 ?
O2 N7 N6 124.2(3) . . ?
O3 N7 Cs1 61.75(19) . 2_566 ?
O3 N7 Cs1 132.0(2) . 1_656 ?
O3 N7 O2 121.6(3) . . ?
O3 N7 N6 114.2(3) . . ?
N6 N7 Cs1 53.02(18) . 2_566 ?
N6 N7 Cs1 92.5(2) . 1_656 ?
N1 C1 Cs1 61.5(2) . 2 ?
N1 C1 N3 126.2(3) . . ?
N1 C1 C4 109.2(3) . . ?
N3 C1 Cs1 65.4(2) . 2 ?
N3 C1 C4 124.6(3) . . ?
C4 C1 Cs1 166.8(3) . 2 ?
N3 C2 N4 129.2(4) . . ?
N5 C2 N3 118.2(3) . . ?
N5 C2 N4 112.6(3) . . ?
N4 C3 Cs1 59.07(19) . 1_656 ?
N4 C3 N6 131.2(3) . . ?
N4 C3 C4 117.7(3) . . ?
N6 C3 Cs1 90.5(2) . 1_656 ?
N6 C3 C4 111.1(3) . . ?
C4 C3 Cs1 130.6(2) . 1_656 ?
N2 C4 C1 110.2(3) . . ?
N2 C4 C3 132.0(4) . . ?
C1 C4 C3 117.8(3) . . ?

loop_
_geom_bond_atom_site_label_1
_geom_bond_atom_site_label_2
_geom_bond_distance
_geom_bond_site_symmetry_2
_geom_bond_publ_flag
Cs1 O1 3.129(3) . ?
Cs1 O2 3.138(3) 1_454 ?
Cs1 O2 3.327(3) 2_666 ?
Cs1 O3 3.436(3) 2_566 ?
Cs1 O3 3.477(3) 1_444 ?
Cs1 N1 3.286(3) 2 ?
Cs1 N2 3.504(3) 2_566 ?
Cs1 N3 3.629(3) 1_455 ?
Cs1 N3 3.373(3) 2 ?
Cs1 N4 3.373(3) 1_454 ?
Cs1 N6 3.221(3) 2_566 ?
Cs1 C1 3.703(4) 2 ?
O1 N1 1.399(4) . ?
O1 N2 1.382(4) . ?
O2 N7 1.246(4) . ?
O3 N7 1.243(4) . ?
N1 C1 1.319(5) . ?
N2 C4 1.298(5) . ?
N3 C1 1.357(5) . ?
N3 C2 1.341(5) . ?
N4 C2 1.400(5) . ?
N4 C3 1.313(5) . ?
N5 H5A 0.74(6) . ?
N5 H5B 0.91(6) . ?
N5 C2 1.333(5) . ?
N6 N7 1.345(5) . ?
N6 C3 1.362(5) . ?
C1 C4 1.425(5) . ?
C3 C4 1.456(5) . ?

loop_
_geom_hbond_atom_site_label_D
_geom_hbond_atom_site_label_H
_geom_hbond_atom_site_label_A
_geom_hbond_distance_DH
_geom_hbond_distance_HA
_geom_hbond_distance_DA
_geom_hbond_angle_DHA
_geom_hbond_site_symmetry_A
_geom_hbond_publ_flag
N5 H5A O3 0.74(6) 2.25(6) 2.951(4) 159(6) 1_544 yes
N5 H5B O2 0.91(6) 2.15(6) 3.032(4) 163(5) 2_767 yes

loop_
_geom_torsion_atom_site_label_1
_geom_torsion_atom_site_label_2
_geom_torsion_atom_site_label_3
_geom_torsion_atom_site_label_4
_geom_torsion
_geom_torsion_site_symmetry_1
_geom_torsion_site_symmetry_2
_geom_torsion_site_symmetry_3
_geom_torsion_site_symmetry_4
_geom_torsion_publ_flag
Cs1 O1 N1 Cs1 -44.6(6) . . . 2 ?
Cs1 O1 N1 C1 162.3(2) . . . . ?
Cs1 O1 N2 Cs1 17.2(5) . . . 2_566 ?
Cs1 O1 N2 C4 -158.2(2) . . . . ?
Cs1 O2 N7 Cs1 141.9(3) 2_666 . . 1_656 ?
Cs1 O2 N7 O3 -97.7(3) 2_666 . . . ?
Cs1 O2 N7 O3 120.4(3) 1_656 . . . ?
Cs1 O2 N7 N6 83.5(4) 2_666 . . . ?
Cs1 O2 N7 N6 -58.4(4) 1_656 . . . ?
Cs1 O3 N7 Cs1 -109.5(2) 2_566 . . 1_656 ?
Cs1 O3 N7 Cs1 -82.47(17) 1_666 . . 2_566 ?
Cs1 O3 N7 Cs1 168.05(13) 1_666 . . 1_656 ?
Cs1 O3 N7 O2 -170.5(3) 2_566 . . . ?
Cs1 O3 N7 O2 107.0(3) 1_666 . . . ?
Cs1 O3 N7 N6 -74.0(3) 1_666 . . . ?
Cs1 O3 N7 N6 8.4(3) 2_566 . . . ?
Cs1 N1 C1 N3 10.5(4) 2 . . . ?
Cs1 N1 C1 C4 -169.8(2) 2 . . . ?
Cs1 N2 C4 C1 -176.1(2) 2_566 . . . ?
Cs1 N2 C4 C3 2.2(5) 2_566 . . . ?
Cs1 N3 C1 Cs1 77.46(15) 1_655 . . 2 ?
Cs1 N3 C1 N1 -10.2(4) 2 . . . ?
Cs1 N3 C1 N1 67.3(4) 1_655 . . . ?
Cs1 N3 C1 C4 170.2(3) 2 . . . ?
Cs1 N3 C1 C4 -112.4(3) 1_655 . . . ?
Cs1 N3 C2 N4 -156.3(4) 2 . . . ?
Cs1 N3 C2 N4 121.1(4) 1_655 . . . ?
Cs1 N3 C2 N5 24.3(7) 2 . . . ?
Cs1 N3 C2 N5 -58.2(3) 1_655 . . . ?
Cs1 N4 C2 N3 120.8(4) 1_656 . . . ?
Cs1 N4 C2 N5 -59.8(3) 1_656 . . . ?
Cs1 N4 C3 N6 59.2(4) 1_656 . . . ?
Cs1 N4 C3 C4 -122.8(3) 1_656 . . . ?
Cs1 N6 N7 Cs1 129.61(10) 2_566 . . 1_656 ?
Cs1 N6 N7 O2 169.6(3) 2_566 . . . ?
Cs1 N6 N7 O3 -9.3(3) 2_566 . . . ?
Cs1 N6 C3 Cs1 -130.2(2) 2_566 . . 1_656 ?
Cs1 N6 C3 N4 -177.7(3) 2_566 . . . ?
Cs1 N6 C3 C4 4.2(4) 2_566 . . . ?
Cs1 C1 C4 N2 -43.2(12) 2 . . . ?
Cs1 C1 C4 C3 138.2(9) 2 . . . ?
Cs1 C3 C4 N2 105.9(4) 1_656 . . . ?
Cs1 C3 C4 C1 -75.9(4) 1_656 . . . ?
O1 N1 C1 Cs1 169.2(3) . . . 2 ?
O1 N1 C1 N3 179.7(3) . . . . ?
O1 N1 C1 C4 -0.6(4) . . . . ?
O1 N2 C4 C1 0.7(4) . . . . ?
O1 N2 C4 C3 178.9(4) . . . . ?
N1 O1 N2 Cs1 174.3(2) . . . 2_566 ?
N1 O1 N2 C4 -1.1(4) . . . . ?
N1 C1 C4 N2 0.0(4) . . . . ?
N1 C1 C4 C3 -178.6(3) . . . . ?
N2 O1 N1 Cs1 154.1(4) . . . 2 ?
N2 O1 N1 C1 1.0(4) . . . . ?
N3 C1 C4 N2 179.7(3) . . . . ?
N3 C1 C4 C3 1.1(5) . . . . ?
N4 C3 C4 N2 177.6(4) . . . . ?
N4 C3 C4 C1 -4.2(5) . . . . ?
N6 C3 C4 N2 -4.0(5) . . . . ?
N6 C3 C4 C1 174.2(3) . . . . ?
N7 N6 C3 Cs1 49.1(3) . . . 1_656 ?
N7 N6 C3 N4 1.6(6) . . . . ?
N7 N6 C3 C4 -176.4(3) . . . . ?
C1 N3 C2 N4 -4.2(5) . . . . ?
C1 N3 C2 N5 176.5(3) . . . . ?
C2 N3 C1 Cs1 -167.4(3) . . . 2 ?
C2 N3 C1 N1 -177.6(3) . . . . ?
C2 N3 C1 C4 2.8(5) . . . . ?
C2 N4 C3 Cs1 125.9(3) . . . 1_656 ?
C2 N4 C3 N6 -174.8(3) . . . . ?
C2 N4 C3 C4 3.2(5) . . . . ?
C3 N4 C2 N3 1.3(6) . . . . ?
C3 N4 C2 N5 -179.4(3) . . . . ?
C3 N6 N7 Cs1 -179.5(4) . . . 2_566 ?
C3 N6 N7 Cs1 -49.9(3) . . . 1_656 ?
C3 N6 N7 O2 -9.9(5) . . . . ?
C3 N6 N7 O3 171.2(3) . . . . ?

loop_
_exptl_oxdiff_crystal_face_indexfrac_h
_exptl_oxdiff_crystal_face_indexfrac_k
_exptl_oxdiff_crystal_face_indexfrac_l
_exptl_oxdiff_crystal_face_x
_exptl_oxdiff_crystal_face_y
_exptl_oxdiff_crystal_face_z
-4.8703 0.2125 1.6928 -0.0162 0.0351 -0.9993
4.7839 0.0537 -1.4100 -0.0211 0.0550 0.9983
1.4088 -2.7222 -3.0523 0.3800 -0.9173 0.1193
0.0001 0.9995 -0.9997 0.2077 0.0881 0.0462
-0.0001 -0.9995 0.9997 -0.2077 -0.0881 -0.0462
-1.1964 5.1565 -2.6171 0.6884 0.7252 0.0089
